data_7044945
loop_
_publ_author_name
'Vasylevskyi, Serhii I.'
'Regeta, Khrystyna'
'Ruggi, Albert'
'Petoud, St\'ephane'
'Piguet, Claude'
'Fromm, Katharina M.'

_publ_section_title
;
 cis- and trans-9,10-di(1H-imidazol-1-yl)-anthracene based coordination
 polymers of Zn<sup>II</sup> and Cd<sup>II</sup>: synthesis, crystal
 structures and luminescence properties.
;
_journal_issue 2
_journal_name_full 'Dalton transactions (Cambridge, England : 2003)'
_journal_page_first 596
_journal_page_last 607
_journal_paper_doi 10.1039/c7dt03758a
_journal_volume 47
_journal_year 2018
_chemical_formula_moiety 'C54 H42 Cd N8 O6 S2, 2(C2 H4 O), 2(C2 H4 O), 2(C H4 O)'
_chemical_formula_sum 'C64 H66 Cd N8 O12 S2'
_chemical_formula_weight 1315.76
_space_group_crystal_system monoclinic
_space_group_IT_number 14
_space_group_name_Hall '-P 2yn'
_space_group_name_H-M_alt 'P 1 21/n 1'
_symmetry_space_group_name_Hall '-P 2yn'
_symmetry_space_group_name_H-M 'P 1 21/n 1'
_atom_sites_solution_hydrogens geom
_audit_creation_method SHELXL-2016/6
_audit_update_record
;
2017-05-11 deposited with the CCDC.
2017-12-01 downloaded from the CCDC.
;
_cell_angle_alpha 90
_cell_angle_beta 91.374(2)
_cell_angle_gamma 90
_cell_formula_units_Z 2
_cell_length_a 10.6432(3)
_cell_length_b 13.3880(4)
_cell_length_c 21.5624(6)
_cell_measurement_reflns_used 33328
_cell_measurement_temperature 200(2)
_cell_measurement_theta_max 25.58
_cell_measurement_theta_min 1.52
_cell_volume 3071.57(15)
_computing_cell_refinement 'STOE X-AREA'
_computing_data_collection 'STOE X-AREA'
_computing_data_reduction 'STOE X-RED'
_computing_molecular_graphics 'Olex2 (Dolomanov et al., 2009)'
_computing_publication_material 'Olex2 (Dolomanov et al., 2009)'
_computing_structure_refinement 'SHELXL-2016/6 (Sheldrick, 2016)'
_computing_structure_solution 'SHELXT 2014/5 (Sheldrick, 2014)'
_diffrn_ambient_temperature 200(2)
_diffrn_detector_area_resol_mean 6.67
_diffrn_measured_fraction_theta_full 0.990
_diffrn_measured_fraction_theta_max 0.990
_diffrn_measurement_device_type 'STOE IPDS 2'
_diffrn_measurement_method 'rotation method'
_diffrn_radiation_type MoK\a
_diffrn_radiation_wavelength 0.71073
_diffrn_reflns_av_R_equivalents 0.0342
_diffrn_reflns_av_unetI/netI 0.0173
_diffrn_reflns_Laue_measured_fraction_full 0.990
_diffrn_reflns_Laue_measured_fraction_max 0.990
_diffrn_reflns_limit_h_max 12
_diffrn_reflns_limit_h_min -12
_diffrn_reflns_limit_k_max 15
_diffrn_reflns_limit_k_min -15
_diffrn_reflns_limit_l_max 25
_diffrn_reflns_limit_l_min -25
_diffrn_reflns_number 37774
_diffrn_reflns_point_group_measured_fraction_full 0.990
_diffrn_reflns_point_group_measured_fraction_max 0.990
_diffrn_reflns_theta_full 25.168
_diffrn_reflns_theta_max 25.168
_diffrn_reflns_theta_min 1.791
_diffrn_source 'sealed X-ray tube, 12 x 0.4 mm long-fine focus'
_exptl_absorpt_coefficient_mu 0.493
_exptl_absorpt_correction_T_max 0.9220
_exptl_absorpt_correction_T_min 0.6784
_exptl_absorpt_correction_type integration
_exptl_absorpt_process_details
;

STOE X-Red32, absorption correction by Gaussian integration, analogous to
P. Coppens, "The Evaluation of Absorption and Extinction in Single-Crystal
Structure Analysis", published in
F. R. Ahmed (Editor), "Crystallographic Computing",
Munksgaard, Copenhagen (1970), 255 - 270

;
_exptl_crystal_colour colourless
_exptl_crystal_density_diffrn 1.423
_exptl_crystal_description 'hegonal plate'
_exptl_crystal_F_000 1364
_exptl_crystal_preparation ', Luminescent'
_exptl_crystal_size_max 0.530
_exptl_crystal_size_mid 0.300
_exptl_crystal_size_min 0.100
_refine_diff_density_max 1.909
_refine_diff_density_min -1.423
_refine_diff_density_rms 0.088
_refine_ls_extinction_method none
_refine_ls_goodness_of_fit_ref 1.071
_refine_ls_hydrogen_treatment constr
_refine_ls_matrix_type full
_refine_ls_number_parameters 354
_refine_ls_number_reflns 5455
_refine_ls_number_restraints 1
_refine_ls_restrained_S_all 1.261
_refine_ls_R_factor_all 0.0692
_refine_ls_R_factor_gt 0.0583
_refine_ls_shift/su_max 0.000
_refine_ls_shift/su_mean 0.000
_refine_ls_structure_factor_coef Fsqd
_refine_ls_weighting_details 'w=1/[\s^2^(Fo^2^)+(0.0670P)^2^+9.6200P] where P=(Fo^2^+2Fc^2^)/3'
_refine_ls_weighting_scheme calc
_refine_ls_wR_factor_gt 0.1458
_refine_ls_wR_factor_ref 0.1533
_reflns_Friedel_coverage 0.000
_reflns_number_gt 4506
_reflns_number_total 5455
_reflns_threshold_expression 'I > 2\s(I)'
_cod_data_source_file c7dt03758a2.cif
_cod_data_source_block sv-2-33
_cod_depositor_comments 'Adding full bibliography for 7044942--7044947.cif.'
_cod_database_code 7044945
_shelx_shelxl_version_number 2016/6
_shelx_space_group_comment
;
The symmetry employed for this shelxl refinement is uniquely defined
by the following loop, which should always be used as a source of
symmetry information in preference to the above space-group names.
They are only intended as comments.
;

loop_
_space_group_symop_operation_xyz
'x, y, z'
'-x+1/2, y+1/2, -z+1/2'
'-x, -y, -z'
'x-1/2, -y-1/2, z-1/2'

loop_
_atom_site_label
_atom_site_type_symbol
_atom_site_fract_x
_atom_site_fract_y
_atom_site_fract_z
_atom_site_U_iso_or_equiv
_atom_site_adp_type
_atom_site_occupancy
_atom_site_site_symmetry_order
_atom_site_calc_flag
_atom_site_refinement_flags_posn
_atom_site_refinement_flags_adp
_atom_site_refinement_flags_occupancy
_atom_site_disorder_assembly
_atom_site_disorder_group
Cd1 Cd 0.500000 0.000000 0.500000 0.03087(15) Uani 1 2 d S . P . .
S1 S 0.67137(15) 0.17380(14) 0.40802(7) 0.0687(4) Uani 1 1 d . . . . .
O1 O 0.6083(4) 0.1323(3) 0.46050(17) 0.0626(10) Uani 1 1 d . . . . .
O2 O 0.7983(4) 0.1373(7) 0.4045(3) 0.136(3) Uani 1 1 d . . . . .
O3 O 0.5984(4) 0.1625(4) 0.3509(2) 0.0825(14) Uani 1 1 d . . . . .
N1 N 0.4562(3) 0.0991(3) 0.58496(16) 0.0358(8) Uani 1 1 d . . . . .
N2 N 0.8135(3) 0.4484(3) 0.95054(15) 0.0351(8) Uani 1 1 d . . . . .
N3 N 0.4827(3) 0.1884(3) 0.66969(16) 0.0359(8) Uani 1 1 d . . . . .
N4 N 0.6839(3) 0.3784(3) 0.88306(16) 0.0347(8) Uani 1 1 d . . . . .
C1 C 0.5367(4) 0.1277(3) 0.6284(2) 0.0394(10) Uani 1 1 d . . . . .
H1 H 0.620693 0.108454 0.630379 0.047 Uiso 1 1 calc R U . . .
C2 C 0.3442(4) 0.1442(4) 0.5992(2) 0.0437(11) Uani 1 1 d . . . . .
H2 H 0.269163 0.137320 0.576655 0.052 Uiso 1 1 calc R U . . .
C3 C 0.3599(4) 0.2000(4) 0.6509(2) 0.0479(12) Uani 1 1 d . . . . .
H3 H 0.299367 0.238555 0.670040 0.058 Uiso 1 1 calc R U . . .
C4 C 0.5410(4) 0.2341(3) 0.72337(19) 0.0337(9) Uani 1 1 d . . . . .
C5 C 0.5861(4) 0.3317(3) 0.71752(19) 0.0336(9) Uani 1 1 d . . . . .
C6 C 0.5839(4) 0.3844(4) 0.6606(2) 0.0424(11) Uani 1 1 d . . . . .
H6 H 0.552464 0.353394 0.624859 0.051 Uiso 1 1 calc R U . . .
C7 C 0.6270(5) 0.4795(4) 0.6574(2) 0.0486(12) Uani 1 1 d . . . . .
H7 H 0.625978 0.512833 0.619569 0.058 Uiso 1 1 calc R U . . .
C8 C 0.6734(5) 0.5283(4) 0.7113(2) 0.0473(12) Uani 1 1 d . . . . .
H8 H 0.701637 0.593831 0.708579 0.057 Uiso 1 1 calc R U . . .
C9 C 0.6772(4) 0.4812(3) 0.7665(2) 0.0406(10) Uani 1 1 d . . . . .
H9 H 0.707494 0.514946 0.801470 0.049 Uiso 1 1 calc R U . . .
C10 C 0.6357(4) 0.3805(3) 0.77211(19) 0.0341(9) Uani 1 1 d . . . . .
C11 C 0.6375(4) 0.3279(3) 0.82789(19) 0.0336(9) Uani 1 1 d . . . . .
C12 C 0.5950(4) 0.2303(3) 0.8335(2) 0.0354(9) Uani 1 1 d . . . . .
C13 C 0.5993(5) 0.1761(4) 0.8903(2) 0.0459(11) Uani 1 1 d . . . . .
H13 H 0.632131 0.206371 0.925999 0.055 Uiso 1 1 calc R U . . .
C14 C 0.5563(5) 0.0812(4) 0.8932(3) 0.0548(13) Uani 1 1 d . . . . .
H14 H 0.560578 0.046827 0.930628 0.066 Uiso 1 1 calc R U . . .
C15 C 0.5049(5) 0.0334(4) 0.8396(3) 0.0506(12) Uani 1 1 d . . . . .
H15 H 0.475063 -0.031673 0.842302 0.061 Uiso 1 1 calc R U . . .
C16 C 0.4989(4) 0.0816(3) 0.7848(2) 0.0433(11) Uani 1 1 d . . . . .
H16 H 0.464773 0.049266 0.750141 0.052 Uiso 1 1 calc R U . . .
C17 C 0.5442(4) 0.1817(3) 0.7790(2) 0.0354(9) Uani 1 1 d . . . . .
C18 C 0.8052(4) 0.3935(3) 0.90004(19) 0.0349(9) Uani 1 1 d . . . . .
H18 H 0.873540 0.368536 0.878922 0.042 Uiso 1 1 calc R U . . .
C19 C 0.6107(4) 0.4267(4) 0.92536(19) 0.0387(10) Uani 1 1 d . . . . .
H19 H 0.523349 0.429261 0.925546 0.046 Uiso 1 1 calc R U . . .
C20 C 0.6918(4) 0.4696(4) 0.9667(2) 0.0384(10) Uani 1 1 d . . . . .
H20 H 0.669010 0.507586 1.000753 0.046 Uiso 1 1 calc R U . . .
C24A C 0.7058(11) 0.4578(11) 0.3844(5) 0.0687(4) Uani 0.500(4) 1 d . . P A 1
H24A H 0.697725 0.504514 0.352631 0.082 Uiso 0.500(4) 1 calc R U P A 1
C25A C 0.6845(11) 0.3600(11) 0.3716(6) 0.0687(4) Uani 0.500(4) 1 d . . P A 1
H25A H 0.681646 0.330178 0.332691 0.082 Uiso 0.500(4) 1 calc R U P A 1
C26A C 0.7334(11) 0.3206(11) 0.4760(5) 0.0687(4) Uani 0.500(4) 1 d . . P A 1
H26A H 0.762518 0.267757 0.500372 0.082 Uiso 0.500(4) 1 calc R U P A 1
C27A C 0.7594(11) 0.4197(11) 0.4872(6) 0.0687(4) Uani 0.500(4) 1 d . . P A 1
H27A H 0.790456 0.443730 0.524985 0.082 Uiso 0.500(4) 1 calc R U P A 1
C28A C 0.7710(12) 0.5973(10) 0.4532(5) 0.0687(4) Uani 0.500(4) 1 d . . P A 1
H28A H 0.770951 0.639531 0.417194 0.103 Uiso 0.500(4) 1 calc R U P A 1
H28B H 0.853366 0.597095 0.472370 0.103 Uiso 0.500(4) 1 calc R U P A 1
H28C H 0.711269 0.622032 0.482065 0.103 Uiso 0.500(4) 1 calc R U P A 1
C24B C 0.7472(4) 0.3872(4) 0.4106(2) 0.0687(4) Uani 0.500(4) 1 d G . P A 2
H24B H 0.810129 0.372791 0.382775 0.082 Uiso 0.500(4) 1 calc R U P A 2
C23 C 0.7330(5) 0.4840(3) 0.4326(2) 0.0687(4) Uani 1 1 d G . . . .
H23 H 0.786448 0.534357 0.419600 0.082 Uiso 0.500(4) 1 calc R U P A 2
C27B C 0.6388(6) 0.5056(4) 0.4742(3) 0.0687(4) Uani 0.500(4) 1 d G . P A 2
C26B C 0.5589(5) 0.4303(5) 0.4936(3) 0.0687(4) Uani 0.500(4) 1 d DG . P A 2
H26B H 0.495932 0.444747 0.521436 0.082 Uiso 0.500(4) 1 calc R U P A 2
C25B C 0.5731(5) 0.3335(4) 0.4716(3) 0.0687(4) Uani 0.500(4) 1 d G . P A 2
H25B H 0.519611 0.283181 0.484612 0.082 Uiso 0.500(4) 1 calc R U P A 2
C22 C 0.6672(5) 0.3120(3) 0.4300(2) 0.0687(4) Uani 1 1 d G . . . .
C28B C 0.6236(11) 0.6230(10) 0.4933(5) 0.0687(4) Uani 0.500(4) 1 d . . P A 2
H28D H 0.678317 0.637790 0.528064 0.103 Uiso 0.500(4) 1 calc R U P A 2
H28E H 0.538095 0.635738 0.504123 0.103 Uiso 0.500(4) 1 calc R U P A 2
H28F H 0.645258 0.664392 0.458775 0.103 Uiso 0.500(4) 1 calc R U P A 2
O4 O 0.7541(9) 0.1056(5) 0.2487(4) 0.147(3) Uani 1 1 d . . . . .
H4 H 0.702611 0.119641 0.274977 0.221 Uiso 1 1 calc R U . . .
C21 C 0.8236(9) 0.0204(7) 0.2681(7) 0.142(5) Uani 1 1 d . . . . .
H21A H 0.877788 -0.000267 0.235561 0.214 Uiso 1 1 calc R U . . .
H21B H 0.766799 -0.032889 0.277561 0.214 Uiso 1 1 calc R U . . .
H21C H 0.873386 0.036590 0.304484 0.214 Uiso 1 1 calc R U . . .
O5A O 0.5413(9) 0.2097(7) 0.0957(5) 0.0770(15) Uani 0.500(4) 1 d . . P A 1
O6A O 0.3175(10) 0.2959(8) 0.1370(6) 0.0770(15) Uani 0.500(4) 1 d . . P A 1
C29A C 0.4586(12) 0.2578(11) 0.0559(7) 0.0770(15) Uani 0.500(4) 1 d . . P A 1
H29A H 0.463566 0.228074 0.015014 0.092 Uiso 0.500(4) 1 calc R U P A 1
H29B H 0.483110 0.327384 0.052560 0.092 Uiso 0.500(4) 1 calc R U P A 1
C30A C 0.3280(13) 0.2524(12) 0.0766(7) 0.0770(15) Uani 0.500(4) 1 d . . P A 1
H30A H 0.273395 0.287685 0.047334 0.092 Uiso 0.500(4) 1 calc R U P A 1
H30B H 0.301293 0.183181 0.077751 0.092 Uiso 0.500(4) 1 calc R U P A 1
C31A C 0.4017(14) 0.2462(12) 0.1797(7) 0.0770(15) Uani 0.500(4) 1 d . . P A 1
H31A H 0.376532 0.176854 0.183579 0.092 Uiso 0.500(4) 1 calc R U P A 1
H31B H 0.396422 0.277125 0.220197 0.092 Uiso 0.500(4) 1 calc R U P A 1
C32A C 0.5426(16) 0.2511(15) 0.1573(9) 0.0770(15) Uani 0.500(4) 1 d . . P A 1
H32A H 0.572075 0.319680 0.156814 0.092 Uiso 0.500(4) 1 calc R U P A 1
H32B H 0.597410 0.212566 0.184780 0.092 Uiso 0.500(4) 1 calc R U P A 1
O5B O 0.5702(11) 0.2351(9) 0.1419(7) 0.0828(18) Uani 0.500(4) 1 d . . P A 2
O6B O 0.3259(10) 0.2984(8) 0.1767(6) 0.0828(18) Uani 0.500(4) 1 d . . P A 2
C29B C 0.4979(13) 0.3017(11) 0.1071(8) 0.0828(18) Uani 0.500(4) 1 d . . P A 2
H29C H 0.514192 0.292140 0.063449 0.099 Uiso 0.500(4) 1 calc R U P A 2
H29D H 0.521930 0.369419 0.118094 0.099 Uiso 0.500(4) 1 calc R U P A 2
C30B C 0.3582(16) 0.2879(13) 0.1178(10) 0.0828(18) Uani 0.500(4) 1 d . . P A 2
H30C H 0.311814 0.336212 0.092738 0.099 Uiso 0.500(4) 1 calc R U P A 2
H30D H 0.333542 0.221822 0.103700 0.099 Uiso 0.500(4) 1 calc R U P A 2
C31B C 0.3984(14) 0.2359(12) 0.2164(9) 0.0828(18) Uani 0.500(4) 1 d . . P A 2
H31C H 0.379797 0.166412 0.207326 0.099 Uiso 0.500(4) 1 calc R U P A 2
H31D H 0.378075 0.248845 0.259243 0.099 Uiso 0.500(4) 1 calc R U P A 2
C32B C 0.5330(13) 0.2558(11) 0.2069(8) 0.0828(18) Uani 0.500(4) 1 d . . P A 2
H32C H 0.582861 0.214567 0.235038 0.099 Uiso 0.500(4) 1 calc R U P A 2
H32D H 0.550808 0.325176 0.216674 0.099 Uiso 0.500(4) 1 calc R U P A 2

loop_
_atom_site_aniso_label
_atom_site_aniso_U_11
_atom_site_aniso_U_22
_atom_site_aniso_U_33
_atom_site_aniso_U_23
_atom_site_aniso_U_13
_atom_site_aniso_U_12
Cd1 0.0336(2) 0.0374(3) 0.0212(2) -0.00255(17) -0.00835(15) 0.00167(18)
S1 0.0581(8) 0.0966(10) 0.0508(7) 0.0259(7) -0.0066(6) -0.0210(7)
O1 0.085(3) 0.050(2) 0.054(2) 0.0077(17) 0.017(2) -0.016(2)
O2 0.044(3) 0.270(9) 0.093(4) 0.020(5) 0.004(3) 0.007(4)
O3 0.079(3) 0.112(4) 0.055(2) 0.019(2) -0.020(2) -0.018(3)
N1 0.0369(19) 0.041(2) 0.0288(18) -0.0065(15) -0.0058(15) -0.0011(16)
N2 0.0354(19) 0.043(2) 0.0267(17) -0.0012(15) -0.0090(14) -0.0013(16)
N3 0.0321(18) 0.043(2) 0.0326(18) -0.0096(15) -0.0040(15) -0.0002(16)
N4 0.0341(18) 0.041(2) 0.0281(17) -0.0075(15) -0.0057(14) 0.0007(15)
C1 0.038(2) 0.046(3) 0.035(2) -0.0108(19) -0.0057(18) 0.005(2)
C2 0.032(2) 0.055(3) 0.044(3) -0.015(2) -0.0072(19) 0.000(2)
C3 0.029(2) 0.060(3) 0.055(3) -0.022(2) -0.002(2) 0.003(2)
C4 0.030(2) 0.041(2) 0.031(2) -0.0104(18) -0.0039(16) 0.0010(17)
C5 0.029(2) 0.042(2) 0.030(2) -0.0063(18) -0.0013(16) 0.0022(18)
C6 0.043(2) 0.053(3) 0.031(2) -0.004(2) -0.0059(19) -0.005(2)
C7 0.054(3) 0.054(3) 0.038(2) 0.007(2) -0.005(2) -0.008(2)
C8 0.048(3) 0.043(3) 0.051(3) 0.002(2) -0.002(2) -0.010(2)
C9 0.039(2) 0.044(3) 0.039(2) -0.0056(19) -0.0059(19) -0.0058(19)
C10 0.031(2) 0.039(2) 0.032(2) -0.0066(18) -0.0037(17) 0.0000(17)
C11 0.031(2) 0.040(2) 0.029(2) -0.0088(18) -0.0055(16) -0.0002(18)
C12 0.033(2) 0.040(2) 0.033(2) -0.0028(18) -0.0011(17) 0.0029(18)
C13 0.053(3) 0.051(3) 0.034(2) -0.001(2) -0.003(2) 0.003(2)
C14 0.068(3) 0.050(3) 0.047(3) 0.008(2) 0.004(2) 0.001(3)
C15 0.057(3) 0.037(2) 0.058(3) 0.000(2) 0.009(2) -0.004(2)
C16 0.043(3) 0.040(2) 0.047(3) -0.009(2) 0.003(2) -0.001(2)
C17 0.031(2) 0.038(2) 0.037(2) -0.0064(18) -0.0005(17) 0.0013(18)
C18 0.034(2) 0.043(2) 0.028(2) -0.0032(18) -0.0054(17) 0.0018(18)
C19 0.034(2) 0.051(3) 0.032(2) -0.0069(19) -0.0029(17) 0.0047(19)
C20 0.040(2) 0.049(3) 0.026(2) -0.0050(18) -0.0040(18) 0.004(2)
C24A 0.0581(8) 0.0966(10) 0.0508(7) 0.0259(7) -0.0066(6) -0.0210(7)
C25A 0.0581(8) 0.0966(10) 0.0508(7) 0.0259(7) -0.0066(6) -0.0210(7)
C26A 0.0581(8) 0.0966(10) 0.0508(7) 0.0259(7) -0.0066(6) -0.0210(7)
C27A 0.0581(8) 0.0966(10) 0.0508(7) 0.0259(7) -0.0066(6) -0.0210(7)
C28A 0.0581(8) 0.0966(10) 0.0508(7) 0.0259(7) -0.0066(6) -0.0210(7)
C24B 0.0581(8) 0.0966(10) 0.0508(7) 0.0259(7) -0.0066(6) -0.0210(7)
C23 0.0581(8) 0.0966(10) 0.0508(7) 0.0259(7) -0.0066(6) -0.0210(7)
C27B 0.0581(8) 0.0966(10) 0.0508(7) 0.0259(7) -0.0066(6) -0.0210(7)
C26B 0.0581(8) 0.0966(10) 0.0508(7) 0.0259(7) -0.0066(6) -0.0210(7)
C25B 0.0581(8) 0.0966(10) 0.0508(7) 0.0259(7) -0.0066(6) -0.0210(7)
C22 0.0581(8) 0.0966(10) 0.0508(7) 0.0259(7) -0.0066(6) -0.0210(7)
C28B 0.0581(8) 0.0966(10) 0.0508(7) 0.0259(7) -0.0066(6) -0.0210(7)
O4 0.206(8) 0.101(5) 0.139(6) 0.000(4) 0.087(6) 0.017(5)
C21 0.076(6) 0.076(6) 0.278(16) -0.025(7) 0.056(8) -0.005(4)
O5A 0.069(3) 0.082(3) 0.080(4) 0.010(3) 0.005(3) 0.016(3)
O6A 0.069(3) 0.082(3) 0.080(4) 0.010(3) 0.005(3) 0.016(3)
C29A 0.069(3) 0.082(3) 0.080(4) 0.010(3) 0.005(3) 0.016(3)
C30A 0.069(3) 0.082(3) 0.080(4) 0.010(3) 0.005(3) 0.016(3)
C31A 0.069(3) 0.082(3) 0.080(4) 0.010(3) 0.005(3) 0.016(3)
C32A 0.069(3) 0.082(3) 0.080(4) 0.010(3) 0.005(3) 0.016(3)
O5B 0.066(3) 0.071(3) 0.111(5) 0.002(3) 0.018(3) -0.001(2)
O6B 0.066(3) 0.071(3) 0.111(5) 0.002(3) 0.018(3) -0.001(2)
C29B 0.066(3) 0.071(3) 0.111(5) 0.002(3) 0.018(3) -0.001(2)
C30B 0.066(3) 0.071(3) 0.111(5) 0.002(3) 0.018(3) -0.001(2)
C31B 0.066(3) 0.071(3) 0.111(5) 0.002(3) 0.018(3) -0.001(2)
C32B 0.066(3) 0.071(3) 0.111(5) 0.002(3) 0.018(3) -0.001(2)

loop_
_atom_type_symbol
_atom_type_description
_atom_type_scat_dispersion_real
_atom_type_scat_dispersion_imag
_atom_type_scat_source
C C 0.0033 0.0016 'International Tables Vol C Tables 4.2.6.8 and 6.1.1.4'
H H 0.0000 0.0000 'International Tables Vol C Tables 4.2.6.8 and 6.1.1.4'
Cd Cd -0.8075 1.2024 'International Tables Vol C Tables 4.2.6.8 and 6.1.1.4'
N N 0.0061 0.0033 'International Tables Vol C Tables 4.2.6.8 and 6.1.1.4'
O O 0.0106 0.0060 'International Tables Vol C Tables 4.2.6.8 and 6.1.1.4'
S S 0.1246 0.1234 'International Tables Vol C Tables 4.2.6.8 and 6.1.1.4'

loop_
_geom_angle_atom_site_label_1
_geom_angle_atom_site_label_2
_geom_angle_atom_site_label_3
_geom_angle
_geom_angle_site_symmetry_1
_geom_angle_site_symmetry_3
O1 Cd1 O1 180.0 3_656 .
O1 Cd1 N1 92.07(13) 3_656 .
O1 Cd1 N1 87.94(13) . .
O1 Cd1 N1 87.93(13) 3_656 3_656
O1 Cd1 N1 92.06(13) . 3_656
N1 Cd1 N1 180.0 . 3_656
O1 Cd1 N2 88.22(14) 3_656 4_565
O1 Cd1 N2 91.78(14) . 4_565
N1 Cd1 N2 90.40(12) . 4_565
N1 Cd1 N2 89.60(12) 3_656 4_565
O1 Cd1 N2 91.78(14) 3_656 2_646
O1 Cd1 N2 88.22(14) . 2_646
N1 Cd1 N2 89.60(12) . 2_646
N1 Cd1 N2 90.40(12) 3_656 2_646
N2 Cd1 N2 180.00(15) 4_565 2_646
O2 S1 O1 111.5(3) . .
O2 S1 O3 113.8(4) . .
O1 S1 O3 112.1(3) . .
O2 S1 C22 111.7(4) . .
O1 S1 C22 99.4(2) . .
O3 S1 C22 107.3(3) . .
S1 O1 Cd1 147.0(3) . .
C1 N1 C2 105.4(4) . .
C1 N1 Cd1 126.2(3) . .
C2 N1 Cd1 128.3(3) . .
C18 N2 C20 106.2(3) . .
C18 N2 Cd1 125.7(3) . 2_656
C20 N2 Cd1 128.1(3) . 2_656
C1 N3 C3 107.1(4) . .
C1 N3 C4 127.4(4) . .
C3 N3 C4 125.5(4) . .
C18 N4 C19 107.7(3) . .
C18 N4 C11 126.9(4) . .
C19 N4 C11 125.3(4) . .
N1 C1 N3 111.5(4) . .
N1 C1 H1 124.2 . .
N3 C1 H1 124.2 . .
C3 C2 N1 109.7(4) . .
C3 C2 H2 125.2 . .
N1 C2 H2 125.2 . .
C2 C3 N3 106.3(4) . .
C2 C3 H3 126.9 . .
N3 C3 H3 126.9 . .
C17 C4 C5 123.3(4) . .
C17 C4 N3 118.7(4) . .
C5 C4 N3 117.9(4) . .
C4 C5 C6 123.0(4) . .
C4 C5 C10 118.1(4) . .
C6 C5 C10 118.8(4) . .
C7 C6 C5 120.9(4) . .
C7 C6 H6 119.6 . .
C5 C6 H6 119.6 . .
C6 C7 C8 120.4(5) . .
C6 C7 H7 119.8 . .
C8 C7 H7 119.8 . .
C9 C8 C7 120.9(5) . .
C9 C8 H8 119.5 . .
C7 C8 H8 119.5 . .
C8 C9 C10 121.0(4) . .
C8 C9 H9 119.5 . .
C10 C9 H9 119.5 . .
C11 C10 C9 123.7(4) . .
C11 C10 C5 118.3(4) . .
C9 C10 C5 118.0(4) . .
C12 C11 C10 123.6(4) . .
C12 C11 N4 118.3(4) . .
C10 C11 N4 118.1(4) . .
C11 C12 C13 123.4(4) . .
C11 C12 C17 118.1(4) . .
C13 C12 C17 118.5(4) . .
C14 C13 C12 120.9(5) . .
C14 C13 H13 119.5 . .
C12 C13 H13 119.5 . .
C13 C14 C15 120.7(5) . .
C13 C14 H14 119.6 . .
C15 C14 H14 119.6 . .
C16 C15 C14 120.5(5) . .
C16 C15 H15 119.7 . .
C14 C15 H15 119.7 . .
C15 C16 C17 121.2(5) . .
C15 C16 H16 119.4 . .
C17 C16 H16 119.4 . .
C4 C17 C16 123.3(4) . .
C4 C17 C12 118.5(4) . .
C16 C17 C12 118.2(4) . .
N2 C18 N4 110.8(4) . .
N2 C18 H18 124.6 . .
N4 C18 H18 124.6 . .
C20 C19 N4 105.9(4) . .
C20 C19 H19 127.1 . .
N4 C19 H19 127.1 . .
C19 C20 N2 109.5(4) . .
C19 C20 H20 125.2 . .
N2 C20 H20 125.2 . .
C23 C24A C25A 121.7(11) . .
C23 C24A H24A 119.2 . .
C25A C24A H24A 119.2 . .
C24A C25A C22 106.3(11) . .
C24A C25A H25A 126.9 . .
C22 C25A H25A 126.9 . .
C22 C26A C27A 110.3(11) . .
C22 C26A H26A 124.8 . .
C27A C26A H26A 124.8 . .
C26A C27A C23 112.9(10) . .
C26A C27A H27A 123.6 . .
C23 C27A H27A 123.6 . .
C23 C28A H28A 109.5 . .
C23 C28A H28B 109.5 . .
H28A C28A H28B 109.5 . .
C23 C28A H28C 109.5 . .
H28A C28A H28C 109.5 . .
H28B C28A H28C 109.5 . .
C23 C24B C22 120.0 . .
C23 C24B H24B 120.0 . .
C22 C24B H24B 120.0 . .
C27B C23 C24B 120.0 . .
C24A C23 C27A 126.3(10) . .
C24A C23 C28A 126.6(9) . .
C27A C23 C28A 106.5(7) . .
C27B C23 H23 120.0 . .
C24B C23 H23 120.0 . .
C23 C27B C26B 120.0 . .
C23 C27B C28B 116.1(5) . .
C26B C27B C28B 123.8(5) . .
C25B C26B C27B 120.0 . .
C25B C26B H26B 120.0 . .
C27B C26B H26B 120.0 . .
C26B C25B C22 120.0 . .
C26B C25B H25B 120.0 . .
C22 C25B H25B 120.0 . .
C25B C22 C24B 120.0 . .
C26A C22 C25A 126.5(8) . .
C26A C22 S1 106.3(8) . .
C25B C22 S1 112.5(3) . .
C24B C22 S1 127.5(3) . .
C25A C22 S1 102.3(7) . .
C27B C28B H28D 109.5 . .
C27B C28B H28E 109.5 . .
H28D C28B H28E 109.5 . .
C27B C28B H28F 109.5 . .
H28D C28B H28F 109.5 . .
H28E C28B H28F 109.5 . .
C21 O4 H4 109.5 . .
O4 C21 H21A 109.5 . .
O4 C21 H21B 109.5 . .
H21A C21 H21B 109.5 . .
O4 C21 H21C 109.5 . .
H21A C21 H21C 109.5 . .
H21B C21 H21C 109.5 . .
C29A O5A C32A 112.8(11) . .
C31A O6A C30A 109.5(11) . .
O5A C29A C30A 112.5(12) . .
O5A C29A H29A 109.1 . .
C30A C29A H29A 109.1 . .
O5A C29A H29B 109.1 . .
C30A C29A H29B 109.1 . .
H29A C29A H29B 107.8 . .
O6A C30A C29A 110.5(14) . .
O6A C30A H30A 109.6 . .
C29A C30A H30A 109.6 . .
O6A C30A H30B 109.6 . .
C29A C30A H30B 109.6 . .
H30A C30A H30B 108.1 . .
O6A C31A C32A 111.5(13) . .
O6A C31A H31A 109.3 . .
C32A C31A H31A 109.3 . .
O6A C31A H31B 109.3 . .
C32A C31A H31B 109.3 . .
H31A C31A H31B 108.0 . .
O5A C32A C31A 106.0(15) . .
O5A C32A H32A 110.5 . .
C31A C32A H32A 110.5 . .
O5A C32A H32B 110.5 . .
C31A C32A H32B 110.5 . .
H32A C32A H32B 108.7 . .
C29B O5B C32B 103.3(11) . .
C30B O6B C31B 111.4(12) . .
O5B C29B C30B 111.9(13) . .
O5B C29B H29C 109.2 . .
C30B C29B H29C 109.2 . .
O5B C29B H29D 109.2 . .
C30B C29B H29D 109.2 . .
H29C C29B H29D 107.9 . .
O6B C30B C29B 114.1(16) . .
O6B C30B H30C 108.7 . .
C29B C30B H30C 108.7 . .
O6B C30B H30D 108.7 . .
C29B C30B H30D 108.7 . .
H30C C30B H30D 107.6 . .
O6B C31B C32B 109.0(13) . .
O6B C31B H31C 109.9 . .
C32B C31B H31C 109.9 . .
O6B C31B H31D 109.9 . .
C32B C31B H31D 109.9 . .
H31C C31B H31D 108.3 . .
C31B C32B O5B 112.2(14) . .
C31B C32B H32C 109.2 . .
O5B C32B H32C 109.2 . .
C31B C32B H32D 109.2 . .
O5B C32B H32D 109.2 . .
H32C C32B H32D 107.9 . .

loop_
_geom_bond_atom_site_label_1
_geom_bond_atom_site_label_2
_geom_bond_distance
_geom_bond_site_symmetry_2
Cd1 O1 2.289(3) 3_656
Cd1 O1 2.289(3) .
Cd1 N1 2.318(3) .
Cd1 N1 2.318(3) 3_656
Cd1 N2 2.335(3) 4_565
Cd1 N2 2.335(3) 2_646
S1 O2 1.440(6) .
S1 O1 1.441(4) .
S1 O3 1.447(4) .
S1 C22 1.911(5) .
N1 C1 1.312(5) .
N1 C2 1.378(6) .
N2 C18 1.315(5) .
N2 C20 1.379(6) .
N3 C1 1.345(6) .
N3 C3 1.367(6) .
N3 C4 1.437(5) .
N4 C18 1.348(5) .
N4 C19 1.375(5) .
N4 C11 1.445(5) .
C1 H1 0.9300 .
C2 C3 1.349(6) .
C2 H2 0.9300 .
C3 H3 0.9300 .
C4 C17 1.389(6) .
C4 C5 1.399(6) .
C5 C6 1.416(6) .
C5 C10 1.436(6) .
C6 C7 1.356(7) .
C6 H6 0.9300 .
C7 C8 1.410(7) .
C7 H7 0.9300 .
C8 C9 1.347(7) .
C8 H8 0.9300 .
C9 C10 1.424(6) .
C9 H9 0.9300 .
C10 C11 1.394(6) .
C11 C12 1.389(6) .
C12 C13 1.423(6) .
C12 C17 1.439(6) .
C13 C14 1.352(7) .
C13 H13 0.9300 .
C14 C15 1.419(8) .
C14 H14 0.9300 .
C15 C16 1.346(7) .
C15 H15 0.9300 .
C16 C17 1.430(6) .
C16 H16 0.9300 .
C18 H18 0.9300 .
C19 C20 1.355(6) .
C19 H19 0.9300 .
C20 H20 0.9300 .
C24A C23 1.128(13) .
C24A C25A 1.356(19) .
C24A H24A 0.9300 .
C25A C22 1.430(12) .
C25A H25A 0.9300 .
C26A C22 1.207(12) .
C26A C27A 1.376(19) .
C26A H26A 0.9300 .
C27A C23 1.479(12) .
C27A H27A 0.9300 .
C28A C23 1.628(14) .
C28A H28A 0.9600 .
C28A H28B 0.9600 .
C28A H28C 0.9600 .
C24B C23 1.3900 .
C24B C22 1.3900 .
C24B H24B 0.9300 .
C23 C27B 1.3900 .
C23 H23 0.9300 .
C27B C26B 1.3900 .
C27B C28B 1.634(15) .
C26B C25B 1.3900 .
C26B H26B 0.9300 .
C25B C22 1.3900 .
C25B H25B 0.9300 .
C28B H28D 0.9600 .
C28B H28E 0.9600 .
C28B H28F 0.9600 .
O4 C21 1.417(12) .
O4 H4 0.8200 .
C21 H21A 0.9600 .
C21 H21B 0.9600 .
C21 H21C 0.9600 .
O5A C29A 1.375(16) .
O5A C32A 1.44(2) .
O6A C31A 1.432(18) .
O6A C30A 1.435(19) .
C29A C30A 1.472(18) .
C29A H29A 0.9700 .
C29A H29B 0.9700 .
C30A H30A 0.9700 .
C30A H30B 0.9700 .
C31A C32A 1.59(2) .
C31A H31A 0.9700 .
C31A H31B 0.9700 .
C32A H32A 0.9700 .
C32A H32B 0.9700 .
O5B C29B 1.39(2) .
O5B C32B 1.49(2) .
O6B C30B 1.33(2) .
O6B C31B 1.414(19) .
C29B C30B 1.52(2) .
C29B H29C 0.9700 .
C29B H29D 0.9700 .
C30B H30C 0.9700 .
C30B H30D 0.9700 .
C31B C32B 1.476(19) .
C31B H31C 0.9700 .
C31B H31D 0.9700 .
C32B H32C 0.9700 .
C32B H32D 0.9700 .
